data_2222971
loop_
_publ_author_name
'Xu, Hai-Zhen'
'Xu, Jian-Ping'
'Yuan, Yan-Wei'
'Zhang, Jin'
'Zhu, You-Quan'

_publ_section_title
4-{(<i>Z</i>)-(<i>sec</i>-Butylamino)(phenyl)methylene}-3-methyl-1-phenyl-1<i>H</i>-pyrazol-5(4<i>H</i>)-one
_journal_coeditor_code BH2238
_journal_issue 9
_journal_name_full 'Acta Crystallographica Section E'
_journal_page_first o2116
_journal_paper_doi 10.1107/S160053680902950X
_journal_volume 65
_journal_year 2009
_chemical_formula_iupac 'C21 H23 N3 O'
_chemical_formula_moiety 'C21 H23 N3 O'
_chemical_formula_sum 'C21 H23 N3 O'
_chemical_formula_weight 333.42
_chemical_name_systematic
;
4-{(<i>Z</i>)-(<i>sec</i>-Butylamino)(phenyl)methylene}-3-methyl-1-phenyl-
1<i>H</i>-pyrazol-5(4<i>H</i>)-one
;
_space_group_IT_number 2
_symmetry_cell_setting triclinic
_symmetry_space_group_name_Hall '-P 1'
_symmetry_space_group_name_H-M 'P -1'
_atom_sites_solution_hydrogens geom
_atom_sites_solution_primary direct
_atom_sites_solution_secondary difmap
_cell_angle_alpha 107.07(3)
_cell_angle_beta 100.30(3)
_cell_angle_gamma 100.14(3)
_cell_formula_units_Z 2
_cell_length_a 9.3631(19)
_cell_length_b 10.077(2)
_cell_length_c 10.687(2)
_cell_measurement_reflns_used 2809
_cell_measurement_temperature 113(2)
_cell_measurement_theta_max 27.864
_cell_measurement_theta_min 2.179
_cell_volume 920.0(4)
_computing_cell_refinement 'CrystalClear (Rigaku, 2005)'
_computing_data_collection 'CrystalClear (Rigaku, 2005)'
_computing_data_reduction 'CrystalClear (Rigaku, 2005)'
_computing_molecular_graphics 'SHELXTL (Sheldrick, 2008)'
_computing_publication_material 'SHELXTL (Sheldrick, 2008)'
_computing_structure_refinement 'SHELXL97 (Sheldrick, 2008)'
_computing_structure_solution 'SHELXS97 (Sheldrick, 2008)'
_diffrn_ambient_temperature 113(2)
_diffrn_detector_area_resol_mean 7.31
_diffrn_measured_fraction_theta_full 0.980
_diffrn_measured_fraction_theta_max 0.980
_diffrn_measurement_device_type 'Rigaku Saturn CCD area-detector'
_diffrn_measurement_method '\w and \f'
_diffrn_radiation_monochromator confocal
_diffrn_radiation_source 'rotating anode'
_diffrn_radiation_type MoK\a
_diffrn_radiation_wavelength 0.71073
_diffrn_reflns_av_R_equivalents 0.0261
_diffrn_reflns_av_sigmaI/netI 0.0478
_diffrn_reflns_limit_h_max 12
_diffrn_reflns_limit_h_min -12
_diffrn_reflns_limit_k_max 13
_diffrn_reflns_limit_k_min -11
_diffrn_reflns_limit_l_max 13
_diffrn_reflns_limit_l_min -14
_diffrn_reflns_number 8309
_diffrn_reflns_theta_full 27.88
_diffrn_reflns_theta_max 27.88
_diffrn_reflns_theta_min 2.18
_diffrn_standards_decay_% 0
_diffrn_standards_interval_count 0
_diffrn_standards_interval_time 0
_diffrn_standards_number 0
_exptl_absorpt_coefficient_mu 0.075
_exptl_absorpt_correction_T_max 0.9880
_exptl_absorpt_correction_T_min 0.9851
_exptl_absorpt_correction_type multi-scan
_exptl_absorpt_process_details '(CrystalClear; Rigaku, 2005)'
_exptl_crystal_colour yellow
_exptl_crystal_density_diffrn 1.204
_exptl_crystal_density_method 'not measured'
_exptl_crystal_description block
_exptl_crystal_F_000 356
_exptl_crystal_size_max 0.20
_exptl_crystal_size_mid 0.18
_exptl_crystal_size_min 0.16
_refine_diff_density_max 0.324
_refine_diff_density_min -0.212
_refine_ls_extinction_coef 0.155(17)
_refine_ls_extinction_expression Fc^*^=kFc[1+0.001xFc^2^\l^3^/sin(2\q)]^-1/4^
_refine_ls_extinction_method 'SHELXL97 (Sheldrick, 2008)'
_refine_ls_goodness_of_fit_ref 1.075
_refine_ls_hydrogen_treatment mixed
_refine_ls_matrix_type full
_refine_ls_number_constraints 0
_refine_ls_number_parameters 272
_refine_ls_number_reflns 4296
_refine_ls_number_restraints 16
_refine_ls_restrained_S_all 1.085
_refine_ls_R_factor_all 0.0662
_refine_ls_R_factor_gt 0.0474
_refine_ls_shift/su_max 0.005
_refine_ls_shift/su_mean 0.000
_refine_ls_structure_factor_coef Fsqd
_refine_ls_weighting_details 'calc w=1/[\s^2^(Fo^2^)+(0.0708P)^2^+0.0483P] where P=(Fo^2^+2Fc^2^)/3'
_refine_ls_weighting_scheme calc
_refine_ls_wR_factor_gt 0.1228
_refine_ls_wR_factor_ref 0.1345
_reflns_number_gt 2944
_reflns_number_total 4296
_reflns_threshold_expression I>2\s(I)
_cod_data_source_file bh2238.cif
_cod_data_source_block I
_cod_database_code 2222971
_cod_database_fobs_code 2222971

loop_
_symmetry_equiv_pos_as_xyz
'x, y, z'
'-x, -y, -z'

loop_
_atom_site_type_symbol
_atom_site_label
_atom_site_fract_x
_atom_site_fract_y
_atom_site_fract_z
_atom_site_U_iso_or_equiv
_atom_site_adp_type
_atom_site_calc_flag
_atom_site_refinement_flags
_atom_site_occupancy
_atom_site_disorder_assembly
_atom_site_disorder_group
O O1 0.22643(10) 0.11615(12) 0.45573(9) 0.0366(3) Uani d . 1 . .
N N1 0.35369(12) 0.31219(12) 0.64961(11) 0.0281(3) Uani d . 1 . .
N N2 0.49444(13) 0.40916(13) 0.69807(12) 0.0337(3) Uani d . 1 . .
C C1 0.25255(16) 0.31996(14) 0.73383(13) 0.0273(3) Uani d . 1 . .
C C2 0.10503(16) 0.24104(16) 0.68465(15) 0.0331(3) Uani d . 1 . .
H H2A 0.0705 0.1794 0.5934 0.040 Uiso calc R 1 . .
C C3 0.00826(17) 0.25261(16) 0.76926(16) 0.0377(4) Uani d . 1 . .
H H3A -0.0926 0.1982 0.7355 0.045 Uiso calc R 1 . .
C C4 0.05684(19) 0.34266(16) 0.90262(16) 0.0385(4) Uani d . 1 . .
H H4A -0.0103 0.3510 0.9599 0.046 Uiso calc R 1 . .
C C5 0.20343(19) 0.41966(16) 0.95079(15) 0.0387(4) Uani d . 1 . .
H H5A 0.2377 0.4806 1.0423 0.046 Uiso calc R 1 . .
C C6 0.30202(17) 0.40978(15) 0.86797(14) 0.0332(3) Uani d . 1 . .
H H6A 0.4029 0.4640 0.9025 0.040 Uiso calc R 1 . .
C C7 0.33879(15) 0.21606(14) 0.52318(13) 0.0261(3) Uani d . 1 . .
C C8 0.47946(14) 0.25477(14) 0.49077(13) 0.0260(3) Uani d . 1 A .
C C9 0.56792(16) 0.37451(14) 0.60449(14) 0.0293(3) Uani d . 1 . .
C C10 0.72210(17) 0.46179(17) 0.62636(16) 0.0402(4) Uani d . 1 . .
H H10A 0.7509 0.5366 0.7153 0.060 Uiso calc R 1 . .
H H10B 0.7244 0.5061 0.5562 0.060 Uiso calc R 1 . .
H H10C 0.7924 0.4000 0.6220 0.060 Uiso calc R 1 . .
C C11 0.50824(15) 0.17900(16) 0.36892(14) 0.0325(4) Uani d D 1 . .
C C12 0.65777(15) 0.20895(15) 0.33908(13) 0.0282(3) Uani d . 1 A .
C C13 0.70609(16) 0.32385(15) 0.29807(14) 0.0321(3) Uani d . 1 . .
H H13A 0.6424 0.3850 0.2857 0.039 Uiso calc R 1 A .
C C14 0.84815(17) 0.34901(16) 0.27525(15) 0.0359(4) Uani d . 1 A .
H H14A 0.8823 0.4282 0.2481 0.043 Uiso calc R 1 . .
C C15 0.93991(16) 0.25914(16) 0.29191(15) 0.0352(4) Uani d . 1 . .
H H15A 1.0371 0.2769 0.2764 0.042 Uiso calc R 1 A .
C C16 0.89140(16) 0.14361(16) 0.33096(15) 0.0354(4) Uani d . 1 A .
H H16A 0.9546 0.0814 0.3411 0.042 Uiso calc R 1 . .
C C17 0.75037(16) 0.11839(16) 0.35532(15) 0.0336(4) Uani d . 1 . .
H H17A 0.7170 0.0394 0.3831 0.040 Uiso calc R 1 A .
N N3 0.4045(2) 0.0595(2) 0.2841(2) 0.0280(5) Uani d PD 0.730(4) A 1
H H3 0.3183(15) 0.043(2) 0.310(2) 0.033(5) Uiso d PD 0.730(4) A 1
C C18 0.4079(7) -0.1799(5) 0.1378(6) 0.0449(11) Uani d PD 0.730(4) A 1
H H18A 0.5018 -0.1793 0.1960 0.067 Uiso calc PR 0.730(4) A 1
H H18B 0.4014 -0.2365 0.0442 0.067 Uiso calc PR 0.730(4) A 1
H H18C 0.3232 -0.2222 0.1674 0.067 Uiso calc PR 0.730(4) A 1
C C19 0.4035(2) -0.0265(2) 0.14681(18) 0.0280(6) Uani d PD 0.730(4) A 1
H H19 0.4940 0.0175 0.1222 0.034 Uiso calc PR 0.730(4) A 1
C C20 0.2651(2) -0.0251(3) 0.0494(2) 0.0409(7) Uani d PD 0.730(4) A 1
H H20A 0.1751 -0.0664 0.0747 0.049 Uiso calc PR 0.730(4) A 1
H H20B 0.2624 -0.0866 -0.0427 0.049 Uiso calc PR 0.730(4) A 1
C C21 0.2595(8) 0.1239(7) 0.0476(11) 0.0692(17) Uani d PD 0.730(4) A 1
H H21A 0.2495 0.1821 0.1354 0.104 Uiso calc PR 0.730(4) A 1
H H21B 0.1735 0.1176 -0.0232 0.104 Uiso calc PR 0.730(4) A 1
H H21C 0.3518 0.1684 0.0295 0.104 Uiso calc PR 0.730(4) A 1
N N3' 0.3875(6) 0.1202(8) 0.2699(5) 0.0319(14) Uani d PD 0.270(4) A 2
H H3' 0.300(3) 0.126(6) 0.294(5) 0.033(5) Uiso d PD 0.270(4) A 2
C C18' 0.297(3) 0.1380(19) 0.049(3) 0.0692(17) Uani d PD 0.270(4) A 2
H H18D 0.1966 0.1306 0.0662 0.104 Uiso calc PR 0.270(4) A 2
H H18E 0.2874 0.0952 -0.0480 0.104 Uiso calc PR 0.270(4) A 2
H H18F 0.3502 0.2390 0.0797 0.104 Uiso calc PR 0.270(4) A 2
C C19' 0.3832(6) 0.0589(6) 0.1254(4) 0.0332(17) Uani d PD 0.270(4) A 2
H H19' 0.4876 0.0723 0.1132 0.040 Uiso calc PR 0.270(4) A 2
C C20' 0.3103(7) -0.0988(6) 0.0803(6) 0.0424(19) Uani d PD 0.270(4) A 2
H H20C 0.3058 -0.1420 -0.0168 0.051 Uiso calc PR 0.270(4) A 2
H H20D 0.2063 -0.1109 0.0905 0.051 Uiso calc PR 0.270(4) A 2
C C21' 0.391(2) -0.1790(15) 0.1582(19) 0.0449(11) Uani d PD 0.270(4) A 2
H H21D 0.4973 -0.1589 0.1573 0.067 Uiso calc PR 0.270(4) A 2
H H21E 0.3467 -0.2820 0.1160 0.067 Uiso calc PR 0.270(4) A 2
H H21F 0.3820 -0.1479 0.2517 0.067 Uiso calc PR 0.270(4) A 2

loop_
_atom_site_aniso_label
_atom_site_aniso_U_11
_atom_site_aniso_U_22
_atom_site_aniso_U_33
_atom_site_aniso_U_12
_atom_site_aniso_U_13
_atom_site_aniso_U_23
O1 0.0214(5) 0.0490(6) 0.0292(5) -0.0004(4) 0.0063(4) 0.0034(4)
N1 0.0238(6) 0.0280(6) 0.0298(6) 0.0032(5) 0.0074(5) 0.0070(5)
N2 0.0286(7) 0.0283(6) 0.0382(7) 0.0003(5) 0.0107(5) 0.0047(5)
C1 0.0295(7) 0.0259(7) 0.0307(7) 0.0102(5) 0.0121(6) 0.0109(5)
C2 0.0309(8) 0.0336(8) 0.0338(7) 0.0073(6) 0.0117(6) 0.0078(6)
C3 0.0328(8) 0.0373(8) 0.0440(8) 0.0071(6) 0.0174(7) 0.0114(7)
C4 0.0463(10) 0.0359(8) 0.0423(8) 0.0144(7) 0.0254(7) 0.0149(7)
C5 0.0504(10) 0.0354(8) 0.0321(7) 0.0123(7) 0.0169(7) 0.0088(6)
C6 0.0346(8) 0.0325(8) 0.0320(7) 0.0077(6) 0.0093(6) 0.0096(6)
C7 0.0231(7) 0.0311(7) 0.0248(6) 0.0068(6) 0.0051(5) 0.0105(5)
C8 0.0216(7) 0.0303(7) 0.0272(7) 0.0065(5) 0.0054(5) 0.0113(6)
C9 0.0267(7) 0.0266(7) 0.0339(7) 0.0047(6) 0.0079(6) 0.0099(6)
C10 0.0342(9) 0.0356(8) 0.0400(8) -0.0042(7) 0.0107(7) 0.0031(7)
C11 0.0228(7) 0.0447(9) 0.0275(7) 0.0034(6) 0.0054(6) 0.0116(6)
C12 0.0213(7) 0.0356(8) 0.0247(6) 0.0028(6) 0.0053(5) 0.0082(6)
C13 0.0306(8) 0.0326(7) 0.0357(7) 0.0100(6) 0.0108(6) 0.0123(6)
C14 0.0345(8) 0.0323(8) 0.0414(8) 0.0028(6) 0.0152(7) 0.0127(6)
C15 0.0206(7) 0.0378(8) 0.0409(8) 0.0011(6) 0.0092(6) 0.0061(6)
C16 0.0223(7) 0.0378(8) 0.0419(8) 0.0082(6) 0.0016(6) 0.0105(7)
C17 0.0274(8) 0.0366(8) 0.0353(7) 0.0018(6) 0.0023(6) 0.0166(6)
N3 0.0215(10) 0.0311(11) 0.0271(9) 0.0031(9) 0.0079(7) 0.0040(8)
C18 0.054(2) 0.0336(9) 0.048(2) 0.0125(9) 0.0204(15) 0.0082(11)
C19 0.0251(11) 0.0284(12) 0.0262(10) 0.0039(9) 0.0080(8) 0.0032(8)
C20 0.0368(13) 0.0511(15) 0.0311(11) 0.0160(11) 0.0051(10) 0.0071(10)
C21 0.096(5) 0.0693(18) 0.0589(14) 0.044(2) 0.019(3) 0.0321(16)
N3' 0.023(3) 0.043(4) 0.028(3) 0.012(3) 0.007(2) 0.007(3)
C18' 0.096(5) 0.0693(18) 0.0589(14) 0.044(2) 0.019(3) 0.0321(16)
C19' 0.025(3) 0.046(4) 0.031(3) 0.006(3) 0.011(2) 0.015(3)
C20' 0.035(4) 0.043(4) 0.039(3) 0.000(3) 0.008(3) 0.007(3)
C21' 0.054(2) 0.0336(9) 0.048(2) 0.0125(9) 0.0204(15) 0.0082(11)

loop_
_atom_type_symbol
_atom_type_description
_atom_type_scat_dispersion_real
_atom_type_scat_dispersion_imag
_atom_type_scat_source
C C 0.0033 0.0016 'International Tables Vol C Tables 4.2.6.8 and 6.1.1.4'
H H 0.0000 0.0000 'International Tables Vol C Tables 4.2.6.8 and 6.1.1.4'
N N 0.0061 0.0033 'International Tables Vol C Tables 4.2.6.8 and 6.1.1.4'
O O 0.0106 0.0060 'International Tables Vol C Tables 4.2.6.8 and 6.1.1.4'

loop_
_geom_angle_atom_site_label_1
_geom_angle_atom_site_label_2
_geom_angle_atom_site_label_3
_geom_angle_site_symmetry_1
_geom_angle_site_symmetry_3
_geom_angle
_geom_angle_publ_flag
C7 N1 N2 . . 111.72(11) no
C7 N1 C1 . . 129.43(12) no
N2 N1 C1 . . 118.78(11) no
C9 N2 N1 . . 106.50(11) no
C2 C1 C6 . . 119.64(14) no
C2 C1 N1 . . 121.12(12) no
C6 C1 N1 . . 119.24(13) no
C3 C2 C1 . . 119.69(14) no
C3 C2 H2A . . 120.2 no
C1 C2 H2A . . 120.2 no
C2 C3 C4 . . 120.83(14) no
C2 C3 H3A . . 119.6 no
C4 C3 H3A . . 119.6 no
C5 C4 C3 . . 119.10(15) no
C5 C4 H4A . . 120.4 no
C3 C4 H4A . . 120.4 no
C4 C5 C6 . . 121.02(14) no
C4 C5 H5A . . 119.5 no
C6 C5 H5A . . 119.5 no
C5 C6 C1 . . 119.71(14) no
C5 C6 H6A . . 120.1 no
C1 C6 H6A . . 120.1 no
O1 C7 N1 . . 126.01(13) no
O1 C7 C8 . . 129.17(13) no
N1 C7 C8 . . 104.80(12) no
C11 C8 C9 . . 132.65(13) no
C11 C8 C7 . . 121.77(13) no
C9 C8 C7 . . 105.58(12) no
N2 C9 C8 . . 111.40(13) no
N2 C9 C10 . . 118.92(13) no
C8 C9 C10 . . 129.65(14) no
C9 C10 H10A . . 109.5 no
C9 C10 H10B . . 109.5 no
H10A C10 H10B . . 109.5 no
C9 C10 H10C . . 109.5 no
H10A C10 H10C . . 109.5 no
H10B C10 H10C . . 109.5 no
N3' C11 C8 . . 113.3(3) no
N3 C11 C8 . . 118.82(15) no
N3' C11 C12 . . 120.1(3) no
N3 C11 C12 . . 117.86(15) no
C8 C11 C12 . . 122.46(13) no
C13 C12 C17 . . 120.12(13) no
C13 C12 C11 . . 122.04(13) no
C17 C12 C11 . . 117.84(13) no
C12 C13 C14 . . 119.60(14) no
C12 C13 H13A . . 120.2 no
C14 C13 H13A . . 120.2 no
C15 C14 C13 . . 120.10(14) no
C15 C14 H14A . . 119.9 no
C13 C14 H14A . . 119.9 no
C16 C15 C14 . . 120.43(14) no
C16 C15 H15A . . 119.8 no
C14 C15 H15A . . 119.8 no
C15 C16 C17 . . 119.92(14) no
C15 C16 H16A . . 120.0 no
C17 C16 H16A . . 120.0 no
C16 C17 C12 . . 119.82(14) no
C16 C17 H17A . . 120.1 no
C12 C17 H17A . . 120.1 no
C11 N3 C19 . . 128.01(18) no
C11 N3 H3 . . 114.1(14) no
C19 N3 H3 . . 116.6(13) no
C11 N3 H3' . . 91(2) no
C19 N3 H3' . . 116(2) no
H3 N3 H3' . . 47(2) no
N3 C19 C20 . . 109.15(17) no
N3 C19 C18 . . 111.0(3) no
C20 C19 C18 . . 110.6(3) no
N3 C19 H19 . . 108.7 no
C20 C19 H19 . . 108.7 no
C18 C19 H19 . . 108.7 no
C19 C20 C21 . . 113.0(3) no
C19 C20 H20A . . 109.0 no
C21 C20 H20A . . 109.0 no
C19 C20 H20B . . 109.0 no
C21 C20 H20B . . 109.0 no
H20A C20 H20B . . 107.8 no
C11 N3' C19' . . 126.0(5) no
C11 N3' H3 . . 102.0(11) no
C19' N3' H3 . . 113.7(11) no
C11 N3' H3' . . 115(4) no
C19' N3' H3' . . 119(4) no
H3 N3' H3' . . 52(4) no
C19' C18' H18D . . 109.5 no
C19' C18' H18E . . 109.5 no
H18D C18' H18E . . 109.5 no
C19' C18' H18F . . 109.5 no
H18D C18' H18F . . 109.5 no
H18E C18' H18F . . 109.5 no
N3' C19' C20' . . 107.5(5) no
N3' C19' C18' . . 108.1(14) no
C20' C19' C18' . . 112.7(8) no
N3' C19' H19' . . 109.5 no
C20' C19' H19' . . 109.5 no
C18' C19' H19' . . 109.5 no
C19' C20' C21' . . 113.7(7) no
C19' C20' H20C . . 108.8 no
C21' C20' H20C . . 108.8 no
C19' C20' H20D . . 108.8 no
C21' C20' H20D . . 108.8 no
H20C C20' H20D . . 107.7 no
C20' C21' H21D . . 109.5 no
C20' C21' H21E . . 109.5 no
H21D C21' H21E . . 109.5 no
C20' C21' H21F . . 109.5 no
H21D C21' H21F . . 109.5 no
H21E C21' H21F . . 109.5 no

loop_
_geom_bond_atom_site_label_1
_geom_bond_atom_site_label_2
_geom_bond_site_symmetry_2
_geom_bond_distance
_geom_bond_publ_flag
O1 C7 . 1.2529(17) yes
N1 C7 . 1.3785(18) no
N1 N2 . 1.4019(17) no
N1 C1 . 1.4150(18) no
N2 C9 . 1.3119(19) no
C1 C2 . 1.387(2) no
C1 C6 . 1.394(2) no
C2 C3 . 1.386(2) no
C2 H2A . 0.9500 no
C3 C4 . 1.387(2) no
C3 H3A . 0.9500 no
C4 C5 . 1.374(2) no
C4 H4A . 0.9500 no
C5 C6 . 1.385(2) no
C5 H5A . 0.9500 no
C6 H6A . 0.9500 no
C7 C8 . 1.4382(19) yes
C8 C11 . 1.402(2) yes
C8 C9 . 1.430(2) no
C9 C10 . 1.491(2) no
C10 H10A . 0.9800 no
C10 H10B . 0.9800 no
C10 H10C . 0.9800 no
C11 N3' . 1.311(5) yes
C11 N3 . 1.359(2) yes
C11 C12 . 1.4901(19) no
C12 C13 . 1.386(2) no
C12 C17 . 1.390(2) no
C13 C14 . 1.388(2) no
C13 H13A . 0.9500 no
C14 C15 . 1.380(2) no
C14 H14A . 0.9500 no
C15 C16 . 1.379(2) no
C15 H15A . 0.9500 no
C16 C17 . 1.386(2) no
C16 H16A . 0.9500 no
C17 H17A . 0.9500 no
N3 C19 . 1.466(3) no
N3 H3 . 0.902(10) no
N3 H3' . 1.28(4) no
C18 C19 . 1.528(4) no
C18 H18A . 0.9800 no
C18 H18B . 0.9800 no
C18 H18C . 0.9800 no
C19 C20 . 1.516(3) no
C19 H19 . 1.0000 no
C20 C21 . 1.517(5) no
C20 H20A . 0.9900 no
C20 H20B . 0.9900 no
C21 H21A . 0.9800 no
C21 H21B . 0.9800 no
C21 H21C . 0.9800 no
N3' C19' . 1.475(6) no
N3' H3 . 1.149(18) no
N3' H3' . 0.904(10) no
C18' C19' . 1.527(9) no
C18' H18D . 0.9800 no
C18' H18E . 0.9800 no
C18' H18F . 0.9800 no
C19' C20' . 1.508(7) no
C19' H19' . 1.0000 no
C20' C21' . 1.519(9) no
C20' H20C . 0.9900 no
C20' H20D . 0.9900 no
C21' H21D . 0.9800 no
C21' H21E . 0.9800 no
C21' H21F . 0.9800 no

loop_
_geom_hbond_atom_site_label_D
_geom_hbond_atom_site_label_H
_geom_hbond_atom_site_label_A
_geom_hbond_site_symmetry_A
_geom_hbond_distance_DH
_geom_hbond_distance_HA
_geom_hbond_distance_DA
_geom_hbond_angle_DHA
_geom_hbond_publ_flag
N3' H3' O1 . 0.904(10) 1.99(4) 2.705(6) 135(5) yes
N3 H3 O1 . 0.902(10) 1.933(15) 2.699(2) 141.6(18) yes
C2 H2A O1 . 0.95 2.29 2.9243(19) 123 no
C6 H6A N2 . 0.95 2.44 2.777(2) 101 no
C16 H16A O1 1_655 0.95 2.53 3.2743(19) 135 yes
C13 H13A N2 2_666 0.95 2.60 3.537(2) 167 yes

loop_
_geom_torsion_atom_site_label_1
_geom_torsion_atom_site_label_2
_geom_torsion_atom_site_label_3
_geom_torsion_atom_site_label_4
_geom_torsion_site_symmetry_1
_geom_torsion_site_symmetry_2
_geom_torsion_site_symmetry_3
_geom_torsion_site_symmetry_4
_geom_torsion
_geom_torsion_publ_flag
C7 N1 N2 C9 . . . . -0.44(16) no
C1 N1 N2 C9 . . . . 176.80(12) no
C7 N1 C1 C2 . . . . -12.6(2) no
N2 N1 C1 C2 . . . . 170.69(12) no
C7 N1 C1 C6 . . . . 168.11(13) no
N2 N1 C1 C6 . . . . -8.57(19) no
C6 C1 C2 C3 . . . . 0.2(2) no
N1 C1 C2 C3 . . . . -179.08(13) no
C1 C2 C3 C4 . . . . 0.3(2) no
C2 C3 C4 C5 . . . . -0.7(2) no
C3 C4 C5 C6 . . . . 0.8(2) no
C4 C5 C6 C1 . . . . -0.3(2) no
C2 C1 C6 C5 . . . . -0.1(2) no
N1 C1 C6 C5 . . . . 179.13(13) no
N2 N1 C7 O1 . . . . 178.94(13) no
C1 N1 C7 O1 . . . . 2.1(2) no
N2 N1 C7 C8 . . . . 0.35(15) no
C1 N1 C7 C8 . . . . -176.52(12) no
O1 C7 C8 C11 . . . . 0.6(2) no
N1 C7 C8 C11 . . . . 179.14(12) no
O1 C7 C8 C9 . . . . -178.66(14) no
N1 C7 C8 C9 . . . . -0.13(14) no
N1 N2 C9 C8 . . . . 0.35(16) no
N1 N2 C9 C10 . . . . 178.68(12) no
C11 C8 C9 N2 . . . . -179.29(15) no
C7 C8 C9 N2 . . . . -0.14(16) no
C11 C8 C9 C10 . . . . 2.6(3) no
C7 C8 C9 C10 . . . . -178.24(15) no
C9 C8 C11 N3' . . . . -152.2(4) no
C7 C8 C11 N3' . . . . 28.8(4) no
C9 C8 C11 N3 . . . . 174.01(18) no
C7 C8 C11 N3 . . . . -5.0(2) no
C9 C8 C11 C12 . . . . 4.8(2) no
C7 C8 C11 C12 . . . . -174.22(13) no
N3' C11 C12 C13 . . . . 76.6(4) no
N3 C11 C12 C13 . . . . 111.8(2) no
C8 C11 C12 C13 . . . . -78.87(19) no
N3' C11 C12 C17 . . . . -104.2(4) no
N3 C11 C12 C17 . . . . -69.0(2) no
C8 C11 C12 C17 . . . . 100.28(17) no
C17 C12 C13 C14 . . . . -0.9(2) no
C11 C12 C13 C14 . . . . 178.22(13) no
C12 C13 C14 C15 . . . . 0.7(2) no
C13 C14 C15 C16 . . . . 0.2(2) no
C14 C15 C16 C17 . . . . -0.8(2) no
C15 C16 C17 C12 . . . . 0.6(2) no
C13 C12 C17 C16 . . . . 0.3(2) no
C11 C12 C17 C16 . . . . -178.90(13) no
N3' C11 N3 C19 . . . . 85.3(6) no
C8 C11 N3 C19 . . . . 172.81(19) no
C12 C11 N3 C19 . . . . -17.5(3) no
C11 N3 C19 C20 . . . . -118.9(3) no
C11 N3 C19 C18 . . . . 118.9(4) no
N3 C19 C20 C21 . . . . 61.1(5) no
C18 C19 C20 C21 . . . . -176.5(5) no
N3 C11 N3' C19' . . . . -85.2(8) no
C8 C11 N3' C19' . . . . 167.1(5) no
C12 C11 N3' C19' . . . . 9.5(9) no
C11 N3' C19' C20' . . . . 116.6(7) no
C11 N3' C19' C18' . . . . -121.5(11) no
N3' C19' C20' C21' . . . . -58.9(10) no
C18' C19' C20' C21' . . . . -177.9(17) no
